data_4002429
loop_
_publ_author_name
'Thomas, E.L.'
'Chan, J.Y.'
'Young, D.P.'
'Moldovan, M.'

_publ_section_title
;
 Synthesis, structure, and magneto-transport of Ln Ni(1-x) Sb2 (Ln = Y, Gd
 - Er)
;
_journal_name_full 'Chemistry of Materials (1,1989-)'
_journal_page_first 5810
_journal_page_last 5816
_journal_volume 17
_journal_year 2005
_chemical_formula_sum 'Ni0.57 Sb2 Y'
_chemical_name_systematic 'Y Ni0.57 Sb2'
_space_group_IT_number 129
_symmetry_space_group_name_Hall '-P 4a 2a'
_symmetry_space_group_name_H-M 'P 4/n m m :2'
_cell_angle_alpha 90
_cell_angle_beta 90
_cell_angle_gamma 90
_cell_formula_units_Z 2
_cell_length_a 4.289
_cell_length_b 4.289
_cell_length_c 9.299
_cell_volume 171.060
_citation_journal_id_ASTM CMATEX
_cod_data_source_file Thomas_CMATEX_2005_1060.cif
_cod_data_source_block Ni0.57Sb2Y1
_cod_original_cell_volume 171.06
_cod_original_formula_sum 'Ni0.57 Sb2 Y1'
_cod_database_code 4002429

loop_
_symmetry_equiv_pos_as_xyz
x,y,z
-y+1/2,x,z
-x+1/2,-y+1/2,z
y,-x+1/2,z
x+1/2,-y,-z
y+1/2,x+1/2,-z
-x,y+1/2,-z
-y,-x,-z
-x,-y,-z
y-1/2,-x,-z
x-1/2,y-1/2,-z
-y,x-1/2,-z
-x-1/2,y,z
-y-1/2,-x-1/2,z
x,-y-1/2,z
y,x,z

loop_
_atom_site_label
_atom_site_type_symbol
_atom_site_fract_x
_atom_site_fract_y
_atom_site_fract_z
_atom_site_occupancy
_atom_site_U_iso_or_equiv
Y1 Y 0.25 0.25 0.76259 1 0.0
Sb1 Sb 0.75 0.25 0.5 1 0.0
Sb2 Sb 0.25 0.25 0.1303 1 0.0
Ni1 Ni 0.75 0.25 0 0.567 0.0
